data_7208075
loop_
_publ_author_name
'Podsiad\/lo, Marcin'
'Bujak, Maciej'
'Katrusiak, Andrzej'

_publ_section_title
;
 Chemistry of density: extension and structural origin of Carnelley's rule
 in chloroethanes
;
_journal_issue 13
_journal_name_full CrystEngComm
_journal_page_first 4496
_journal_paper_doi 10.1039/c2ce25097g
_journal_volume 14
_journal_year 2012
_chemical_formula_moiety 'C2 H5 Cl'
_chemical_formula_sum 'C2 H5 Cl'
_chemical_formula_weight 64.51
_chemical_melting_point 134
_chemical_name_common chloroethane
_chemical_name_systematic
;
chloroethane
;
_space_group_IT_number 176
_symmetry_cell_setting hexagonal
_symmetry_space_group_name_Hall '-P 6c'
_symmetry_space_group_name_H-M 'P 63/m'
_atom_sites_solution_hydrogens geom
_atom_sites_solution_primary direct
_atom_sites_solution_secondary difmap
_audit_creation_method SHELXL-97
_cell_angle_alpha 90.00
_cell_angle_beta 90.00
_cell_angle_gamma 120.00
_cell_formula_units_Z 6
_cell_length_a 8.8116(12)
_cell_length_b 8.8116(12)
_cell_length_c 6.2705(13)
_cell_measurement_reflns_used 3101
_cell_measurement_temperature 295(2)
_cell_measurement_theta_max 27.11
_cell_measurement_theta_min 4.21
_cell_volume 421.64(12)
_computing_cell_refinement 'CrysAlisRED (Oxford Diffraction, 2004)'
_computing_data_collection 'CrysAlisCCD (Oxford Diffraction, 2004)'
_computing_data_reduction 'CrysAlisRED (Oxford Diffraction, 2004); REDSHABS (Katrusiak, A. 2003)'
_computing_molecular_graphics 'SHELXTL (Sheldrick, 1990)'
_computing_publication_material 'SHELXL--97 (Sheldrick, 1997)'
_computing_structure_refinement 'SHELXL--97 (Sheldrick, 1997)'
_computing_structure_solution 'SHELXS--97 (Sheldrick, 1997)'
_diffrn_ambient_environment 'diamond-anvil cell'
_diffrn_ambient_pressure 3040000
_diffrn_ambient_temperature 295(2)
_diffrn_measured_fraction_theta_full 0.499
_diffrn_measured_fraction_theta_max 0.499
_diffrn_measurement_device_type 'KM-4 CCD'
_diffrn_measurement_method '\f- and \w-scans'
_diffrn_radiation_monochromator graphite
_diffrn_radiation_source 'fine-focus sealed tube'
_diffrn_radiation_type MoK\a
_diffrn_radiation_wavelength 0.71073
_diffrn_reflns_av_R_equivalents 0.0357
_diffrn_reflns_av_sigmaI/netI 0.0139
_diffrn_reflns_limit_h_max 10
_diffrn_reflns_limit_h_min -11
_diffrn_reflns_limit_k_max 4
_diffrn_reflns_limit_k_min -4
_diffrn_reflns_limit_l_max 8
_diffrn_reflns_limit_l_min -8
_diffrn_reflns_number 1640
_diffrn_reflns_theta_full 27.11
_diffrn_reflns_theta_max 27.11
_diffrn_reflns_theta_min 4.21
_diffrn_standards_decay_% 0
_diffrn_standards_interval_count 0
_diffrn_standards_number 0
_exptl_absorpt_coefficient_mu 1.002
_exptl_absorpt_correction_T_max 0.83
_exptl_absorpt_correction_T_min 0.56
_exptl_absorpt_correction_type analytical
_exptl_absorpt_process_details
;
Correction for absorption of the diamond-anvil cell and the sample
were made using program REDSHABS (Katrusiak, A. (2003) REDSHABS. Adam
Mickiewicz University Pozna\'n; Katrusiak, A. (2004) Z. Kristallogr.
219, 461-467).
;
_exptl_crystal_colour colourless
_exptl_crystal_density_diffrn 1.524
_exptl_crystal_density_method 'not measured'
_exptl_crystal_description cylinder
_exptl_crystal_F_000 204
_exptl_crystal_size_max 0.31
_exptl_crystal_size_mid 0.30
_exptl_crystal_size_min 0.14
_refine_diff_density_max 0.137
_refine_diff_density_min -0.109
_refine_diff_density_rms 0.025
_refine_ls_extinction_method none
_refine_ls_goodness_of_fit_ref 1.096
_refine_ls_hydrogen_treatment mixed
_refine_ls_matrix_type full
_refine_ls_number_parameters 30
_refine_ls_number_reflns 169
_refine_ls_number_restraints 0
_refine_ls_restrained_S_all 1.096
_refine_ls_R_factor_all 0.0175
_refine_ls_R_factor_gt 0.0172
_refine_ls_shift/su_max 0.000
_refine_ls_shift/su_mean 0.000
_refine_ls_structure_factor_coef Fsqd
_refine_ls_weighting_details 'calc w=1/[\s^2^(Fo^2^)+(0.0204P)^2^+0.1230P] where P=(Fo^2^+2Fc^2^)/3'
_refine_ls_weighting_scheme calc
_refine_ls_wR_factor_gt 0.0440
_refine_ls_wR_factor_ref 0.0442
_reflns_number_gt 167
_reflns_number_total 169
_reflns_threshold_expression >2sigma(I)
_cod_data_source_file c2ce25097g.txt
_cod_data_source_block 2ce_3.04GPa
_cod_database_code 7208075

loop_
_symmetry_equiv_pos_as_xyz
'x, y, z'
'-y, x-y, z'
'-x+y, -x, z'
'-x, -y, z+1/2'
'y, -x+y, z+1/2'
'x-y, x, z+1/2'
'-x, -y, -z'
'y, -x+y, -z'
'x-y, x, -z'
'x, y, -z-1/2'
'-y, x-y, -z-1/2'
'-x+y, -x, -z-1/2'

loop_
_atom_site_label
_atom_site_type_symbol
_atom_site_fract_x
_atom_site_fract_y
_atom_site_fract_z
_atom_site_U_iso_or_equiv
_atom_site_adp_type
_atom_site_occupancy
_atom_site_symmetry_multiplicity
_atom_site_calc_flag
_atom_site_refinement_flags
Cl1 Cl 0.11002(8) 0.45452(8) 0.2500 0.0291(3) Uani 1 2 d S
C1 C -0.1222(3) 0.3048(3) 0.2500 0.0267(6) Uani 1 2 d S
H1 H -0.161(2) 0.338(2) 0.381(2) 0.038(5) Uiso 1 1 d .
C2 C -0.1614(4) 0.1190(3) 0.2500 0.0276(6) Uani 1 2 d S
H21 H -0.277(4) 0.053(4) 0.2500 0.036(8) Uiso 1 2 d S
H22 H -0.112(3) 0.098(3) 0.124(3) 0.054(5) Uiso 1 1 d .

loop_
_atom_site_aniso_label
_atom_site_aniso_U_11
_atom_site_aniso_U_22
_atom_site_aniso_U_33
_atom_site_aniso_U_23
_atom_site_aniso_U_13
_atom_site_aniso_U_12
Cl1 0.0246(4) 0.0229(4) 0.0347(3) 0.000 0.000 0.0080(3)
C1 0.0192(14) 0.0245(13) 0.0350(11) 0.000 0.000 0.0098(11)
C2 0.0276(15) 0.0208(13) 0.0298(11) 0.000 0.000 0.0088(12)

loop_
_atom_type_symbol
_atom_type_description
_atom_type_scat_dispersion_real
_atom_type_scat_dispersion_imag
_atom_type_scat_source
C C 0.0033 0.0016 'International Tables Vol C Tables 4.2.6.8 and 6.1.1.4'
H H 0.0000 0.0000 'International Tables Vol C Tables 4.2.6.8 and 6.1.1.4'
Cl Cl 0.1484 0.1585 'International Tables Vol C Tables 4.2.6.8 and 6.1.1.4'

loop_
_geom_angle_atom_site_label_1
_geom_angle_atom_site_label_2
_geom_angle_atom_site_label_3
_geom_angle
C2 C1 Cl1 111.0(2)
C2 C1 H1 113.5(9)
Cl1 C1 H1 102.7(10)
C1 C2 H21 106(2)
C1 C2 H22 109.4(13)
H21 C2 H22 110.7(16)

loop_
_geom_bond_atom_site_label_1
_geom_bond_atom_site_label_2
_geom_bond_distance
Cl1 C1 1.797(2)
C1 C2 1.495(3)
C1 H1 0.991(16)
C2 H21 0.89(3)
C2 H22 0.963(18)
